data_7123309
loop_
_publ_author_name
'Bai, Xue-Dan'
'Zhang, Qing-Feng'
'He, Ying'

_publ_section_title
;
 Enantioselective iridium catalyzed \a-alkylation of azlactones by a
 tandem asymmetric allylic alkylation/aza-Cope rearrangement
;
_journal_name_full 'Chemical Communications'
_journal_paper_doi 10.1039/C9CC01450K
_journal_year 2019
_chemical_absolute_configuration ad
_chemical_formula_sum 'C24 H18 Cl N O2'
_chemical_formula_weight 387.84
_space_group_crystal_system orthorhombic
_space_group_IT_number 19
_space_group_name_Hall 'P 2ac 2ab'
_space_group_name_H-M_alt 'P 21 21 21'
_symmetry_space_group_name_Hall 'P 2ac 2ab'
_symmetry_space_group_name_H-M 'P 21 21 21'
_atom_sites_solution_hydrogens geom
_audit_creation_method SHELXL-2018/3
_audit_update_record
;
2018-12-24 deposited with the CCDC.    2019-04-10 downloaded from the CCDC.
;
_cell_angle_alpha 90
_cell_angle_beta 90
_cell_angle_gamma 90
_cell_formula_units_Z 4
_cell_length_a 6.0263(5)
_cell_length_b 16.9680(14)
_cell_length_c 18.8850(16)
_cell_measurement_reflns_used 5712
_cell_measurement_temperature 296(2)
_cell_measurement_theta_max 68.36
_cell_measurement_theta_min 3.50
_cell_volume 1931.1(3)
_computing_structure_refinement 'SHELXL-2018/3 (Sheldrick, 2018)'
_computing_structure_solution 'SHELXT 2014/5 (Sheldrick, 2014)'
_diffrn_ambient_temperature 296(2)
_diffrn_measured_fraction_theta_full 0.995
_diffrn_measured_fraction_theta_max 0.994
_diffrn_measurement_device_type 'Bruker APEX-II CCD'
_diffrn_measurement_method '\f and \w scans'
_diffrn_radiation_type CuK\a
_diffrn_radiation_wavelength 1.54178
_diffrn_reflns_av_R_equivalents 0.0498
_diffrn_reflns_av_unetI/netI 0.0556
_diffrn_reflns_Laue_measured_fraction_full 0.995
_diffrn_reflns_Laue_measured_fraction_max 0.994
_diffrn_reflns_limit_h_max 7
_diffrn_reflns_limit_h_min -6
_diffrn_reflns_limit_k_max 20
_diffrn_reflns_limit_k_min -20
_diffrn_reflns_limit_l_max 22
_diffrn_reflns_limit_l_min -22
_diffrn_reflns_number 10368
_diffrn_reflns_point_group_measured_fraction_full 0.968
_diffrn_reflns_point_group_measured_fraction_max 0.967
_diffrn_reflns_theta_full 65.486
_diffrn_reflns_theta_max 65.485
_diffrn_reflns_theta_min 3.502
_exptl_absorpt_coefficient_mu 1.904
_exptl_crystal_density_diffrn 1.334
_exptl_crystal_description block
_exptl_crystal_F_000 808
_exptl_crystal_size_max 0.220
_exptl_crystal_size_mid 0.190
_exptl_crystal_size_min 0.160
_refine_diff_density_max 0.340
_refine_diff_density_min -0.369
_refine_diff_density_rms 0.077
_refine_ls_abs_structure_details
;
 Flack x determined using 1145 quotients [(I+)-(I-)]/[(I+)+(I-)]
 (Parsons, Flack and Wagner, Acta Cryst. B69 (2013) 249-259).
;
_refine_ls_abs_structure_Flack 0.031(10)
_refine_ls_extinction_method none
_refine_ls_goodness_of_fit_ref 1.092
_refine_ls_hydrogen_treatment constr
_refine_ls_matrix_type full
_refine_ls_number_parameters 253
_refine_ls_number_reflns 3213
_refine_ls_number_restraints 0
_refine_ls_restrained_S_all 1.092
_refine_ls_R_factor_all 0.0491
_refine_ls_R_factor_gt 0.0475
_refine_ls_shift/su_max 0.000
_refine_ls_shift/su_mean 0.000
_refine_ls_structure_factor_coef Fsqd
_refine_ls_weighting_details 'w=1/[\s^2^(Fo^2^)+(0.0836P)^2^] where P=(Fo^2^+2Fc^2^)/3'
_refine_ls_weighting_scheme calc
_refine_ls_wR_factor_gt 0.1185
_refine_ls_wR_factor_ref 0.1205
_reflns_Friedel_coverage 0.665
_reflns_Friedel_fraction_full 0.930
_reflns_Friedel_fraction_max 0.930
_reflns_number_gt 3040
_reflns_number_total 3213
_reflns_threshold_expression 'I > 2\s(I)'
_cod_data_source_file c9cc01450k2.cif
_cod_data_source_block cu_20181219LMF_0m_a
_cod_database_code 7123309
_shelx_shelxl_version_number 2018/3
_shelx_space_group_comment
;
The symmetry employed for this shelxl refinement is uniquely defined
by the following loop, which should always be used as a source of
symmetry information in preference to the above space-group names.
They are only intended as comments.
;
_shelx_estimated_absorpt_t_min 0.679
_shelx_estimated_absorpt_t_max 0.750

loop_
_space_group_symop_operation_xyz
'x, y, z'
'-x+1/2, -y, z+1/2'
'-x, y+1/2, -z+1/2'
'x+1/2, -y+1/2, -z'

loop_
_atom_site_label
_atom_site_type_symbol
_atom_site_fract_x
_atom_site_fract_y
_atom_site_fract_z
_atom_site_U_iso_or_equiv
_atom_site_adp_type
_atom_site_occupancy
_atom_site_site_symmetry_order
_atom_site_calc_flag
_atom_site_refinement_flags_posn
_atom_site_refinement_flags_adp
Cl1 Cl 0.30896(19) 0.69505(6) 0.29654(4) 0.0711(3) Uani 1 1 d . .
O2 O 0.0580(3) 0.55174(11) 0.65771(10) 0.0444(4) Uani 1 1 d . .
O1 O 0.0227(4) 0.46927(14) 0.56593(12) 0.0584(6) Uani 1 1 d . .
N1 N 0.3820(4) 0.49950(12) 0.70591(12) 0.0388(5) Uani 1 1 d . .
C11 C 0.1175(5) 0.56430(14) 0.78432(14) 0.0401(6) Uani 1 1 d . .
C10 C 0.2261(4) 0.56418(14) 0.71233(14) 0.0387(5) Uani 1 1 d . .
C6 C 0.4960(5) 0.65723(12) 0.49665(14) 0.0382(5) Uani 1 1 d . .
C23 C 0.3262(4) 0.45719(14) 0.65301(13) 0.0385(5) Uani 1 1 d . .
C9 C 0.3430(5) 0.64326(15) 0.69547(15) 0.0440(6) Uani 1 1 d . .
H9A H 0.232848 0.684846 0.692928 0.053 Uiso 1 1 calc R U
H9B H 0.444882 0.656024 0.733549 0.053 Uiso 1 1 calc R U
C24 C 0.1202(5) 0.48974(15) 0.61776(15) 0.0414(6) Uani 1 1 d . .
C22 C 0.4456(5) 0.38577(15) 0.63133(14) 0.0407(6) Uani 1 1 d . .
C2 C 0.7978(5) 0.61849(17) 0.42042(18) 0.0511(7) Uani 1 1 d . .
H2 H 0.940191 0.598189 0.415111 0.061 Uiso 1 1 calc R U
C12 C 0.2250(5) 0.53442(15) 0.84255(16) 0.0482(7) Uani 1 1 d . .
H12 H 0.364459 0.511709 0.837237 0.058 Uiso 1 1 calc R U
C5 C 0.3789(4) 0.68028(14) 0.43693(14) 0.0406(6) Uani 1 1 d . .
H5 H 0.238606 0.702425 0.441891 0.049 Uiso 1 1 calc R U
C8 C 0.4678(5) 0.63999(15) 0.62729(16) 0.0449(6) Uani 1 1 d . .
H8 H 0.610553 0.619223 0.628123 0.054 Uiso 1 1 calc R U
C7 C 0.3897(5) 0.66442(14) 0.56618(15) 0.0409(6) Uani 1 1 d . .
H7 H 0.251832 0.689005 0.567121 0.049 Uiso 1 1 calc R U
C17 C 0.6492(5) 0.36915(18) 0.66294(16) 0.0501(7) Uani 1 1 d . .
H17 H 0.709756 0.404559 0.695182 0.060 Uiso 1 1 calc R U
C1 C 0.7098(5) 0.62618(14) 0.48748(17) 0.0448(6) Uani 1 1 d . .
H1 H 0.792365 0.610737 0.526701 0.054 Uiso 1 1 calc R U
C3 C 0.6794(6) 0.64025(17) 0.36108(16) 0.0520(7) Uani 1 1 d . .
H3 H 0.739740 0.634615 0.316035 0.062 Uiso 1 1 calc R U
C21 C 0.3612(6) 0.33333(17) 0.58191(17) 0.0538(7) Uani 1 1 d . .
H21 H 0.227435 0.344214 0.559354 0.065 Uiso 1 1 calc R U
C4 C 0.4681(5) 0.67074(15) 0.37039(15) 0.0466(6) Uani 1 1 d . .
C16 C -0.0900(6) 0.5979(2) 0.79308(19) 0.0636(9) Uani 1 1 d . .
H16 H -0.164848 0.618991 0.754395 0.076 Uiso 1 1 calc R U
C13 C 0.1283(8) 0.53764(17) 0.90937(16) 0.0608(9) Uani 1 1 d . .
H13 H 0.203313 0.517608 0.948469 0.073 Uiso 1 1 calc R U
C20 C 0.4752(8) 0.26494(19) 0.5661(2) 0.0671(10) Uani 1 1 d . .
H20 H 0.417004 0.229760 0.533204 0.081 Uiso 1 1 calc R U
C19 C 0.6742(7) 0.24845(19) 0.59854(19) 0.0636(10) Uani 1 1 d . .
H19 H 0.749703 0.202136 0.587915 0.076 Uiso 1 1 calc R U
C14 C -0.0780(7) 0.57050(19) 0.91731(18) 0.0625(9) Uani 1 1 d . .
H14 H -0.143874 0.572500 0.961813 0.075 Uiso 1 1 calc R U
C15 C -0.1860(6) 0.6001(3) 0.8602(2) 0.0747(11) Uani 1 1 d . .
H15 H -0.326193 0.622154 0.865855 0.090 Uiso 1 1 calc R U
C18 C 0.7612(6) 0.3009(2) 0.6469(2) 0.0609(8) Uani 1 1 d . .
H18 H 0.896147 0.290043 0.668744 0.073 Uiso 1 1 calc R U

loop_
_atom_site_aniso_label
_atom_site_aniso_U_11
_atom_site_aniso_U_22
_atom_site_aniso_U_33
_atom_site_aniso_U_23
_atom_site_aniso_U_13
_atom_site_aniso_U_12
Cl1 0.0786(6) 0.0878(6) 0.0468(4) 0.0055(4) -0.0062(4) -0.0047(5)
O2 0.0386(9) 0.0517(9) 0.0430(10) 0.0014(8) -0.0067(8) 0.0083(8)
O1 0.0535(13) 0.0707(13) 0.0509(12) -0.0078(10) -0.0184(11) 0.0069(10)
N1 0.0357(10) 0.0433(10) 0.0374(10) 0.0038(8) -0.0009(10) 0.0039(9)
C11 0.0392(13) 0.0396(11) 0.0414(13) -0.0018(10) 0.0010(11) -0.0026(10)
C10 0.0355(12) 0.0416(12) 0.0389(12) -0.0001(10) -0.0045(11) 0.0054(10)
C6 0.0395(12) 0.0299(10) 0.0453(14) -0.0024(9) 0.0036(12) -0.0041(9)
C23 0.0365(12) 0.0427(11) 0.0362(12) 0.0072(10) 0.0026(11) 0.0010(10)
C9 0.0438(13) 0.0443(12) 0.0438(13) 0.0022(10) 0.0015(12) -0.0002(11)
C24 0.0358(12) 0.0467(12) 0.0416(13) 0.0026(10) -0.0024(12) -0.0003(11)
C22 0.0442(14) 0.0432(11) 0.0345(12) 0.0071(9) 0.0049(11) 0.0033(11)
C2 0.0390(14) 0.0493(13) 0.0649(18) -0.0118(13) 0.0088(15) -0.0024(12)
C12 0.0597(17) 0.0418(12) 0.0431(14) 0.0049(11) 0.0018(14) 0.0052(12)
C5 0.0386(12) 0.0353(11) 0.0478(14) -0.0007(9) 0.0043(12) -0.0048(10)
C8 0.0402(13) 0.0459(11) 0.0487(15) 0.0022(11) 0.0032(12) 0.0009(11)
C7 0.0382(12) 0.0371(10) 0.0475(14) -0.0013(10) 0.0050(12) 0.0040(10)
C17 0.0490(15) 0.0569(15) 0.0444(14) 0.0021(12) 0.0023(13) 0.0099(12)
C1 0.0382(13) 0.0423(12) 0.0540(16) -0.0044(11) -0.0020(13) -0.0004(10)
C3 0.0547(16) 0.0511(13) 0.0502(16) -0.0103(12) 0.0163(15) -0.0122(14)
C21 0.0605(18) 0.0486(14) 0.0524(15) -0.0008(13) -0.0047(16) 0.0052(13)
C4 0.0530(15) 0.0409(11) 0.0459(15) -0.0030(11) 0.0019(13) -0.0110(12)
C16 0.0442(16) 0.096(2) 0.0510(17) -0.0098(17) 0.0025(16) 0.0142(16)
C13 0.096(3) 0.0452(14) 0.0410(15) 0.0057(11) 0.0091(18) -0.0045(15)
C20 0.092(3) 0.0486(15) 0.061(2) -0.0082(13) -0.003(2) 0.0054(17)
C19 0.081(3) 0.0509(15) 0.0593(18) 0.0055(13) 0.0179(19) 0.0247(16)
C14 0.076(2) 0.0607(17) 0.0510(17) -0.0125(14) 0.0227(18) -0.0233(17)
C15 0.0477(17) 0.105(3) 0.072(2) -0.026(2) 0.0129(19) 0.003(2)
C18 0.0558(18) 0.0661(17) 0.0608(19) 0.0086(15) 0.0023(16) 0.0210(15)

loop_
_atom_type_symbol
_atom_type_description
_atom_type_scat_dispersion_real
_atom_type_scat_dispersion_imag
_atom_type_scat_source
C C 0.0181 0.0091 'International Tables Vol C Tables 4.2.6.8 and 6.1.1.4'
H H 0.0000 0.0000 'International Tables Vol C Tables 4.2.6.8 and 6.1.1.4'
N N 0.0311 0.0180 'International Tables Vol C Tables 4.2.6.8 and 6.1.1.4'
O O 0.0492 0.0322 'International Tables Vol C Tables 4.2.6.8 and 6.1.1.4'
Cl Cl 0.3639 0.7018 'International Tables Vol C Tables 4.2.6.8 and 6.1.1.4'

loop_
_geom_angle_atom_site_label_1
_geom_angle_atom_site_label_2
_geom_angle_atom_site_label_3
_geom_angle
C24 O2 C10 108.37(19)
C23 N1 C10 108.7(2)
C12 C11 C16 118.8(3)
C12 C11 C10 121.1(3)
C16 C11 C10 120.0(3)
N1 C10 O2 106.3(2)
N1 C10 C11 110.9(2)
O2 C10 C11 109.6(2)
N1 C10 C9 110.1(2)
O2 C10 C9 107.2(2)
C11 C10 C9 112.4(2)
C5 C6 C1 118.2(3)
C5 C6 C7 118.9(2)
C1 C6 C7 122.9(3)
N1 C23 C22 123.6(2)
N1 C23 C24 110.8(2)
C22 C23 C24 125.5(2)
C8 C9 C10 112.0(2)
C8 C9 H9A 109.2
C10 C9 H9A 109.2
C8 C9 H9B 109.2
C10 C9 H9B 109.2
H9A C9 H9B 107.9
O1 C24 O2 123.3(3)
O1 C24 C23 131.2(3)
O2 C24 C23 105.5(2)
C21 C22 C17 118.8(3)
C21 C22 C23 122.5(3)
C17 C22 C23 118.6(3)
C3 C2 C1 121.5(3)
C3 C2 H2 119.3
C1 C2 H2 119.3
C11 C12 C13 121.0(3)
C11 C12 H12 119.5
C13 C12 H12 119.5
C4 C5 C6 120.7(3)
C4 C5 H5 119.6
C6 C5 H5 119.6
C7 C8 C9 124.5(3)
C7 C8 H8 117.8
C9 C8 H8 117.8
C8 C7 C6 127.2(2)
C8 C7 H7 116.4
C6 C7 H7 116.4
C18 C17 C22 120.6(3)
C18 C17 H17 119.7
C22 C17 H17 119.7
C2 C1 C6 120.1(3)
C2 C1 H1 119.9
C6 C1 H1 119.9
C2 C3 C4 118.2(3)
C2 C3 H3 120.9
C4 C3 H3 120.9
C20 C21 C22 120.1(3)
C20 C21 H21 119.9
C22 C21 H21 119.9
C5 C4 C3 121.2(3)
C5 C4 Cl1 119.2(2)
C3 C4 Cl1 119.5(2)
C11 C16 C15 119.7(4)
C11 C16 H16 120.2
C15 C16 H16 120.2
C14 C13 C12 119.7(3)
C14 C13 H13 120.2
C12 C13 H13 120.2
C19 C20 C21 120.5(3)
C19 C20 H20 119.7
C21 C20 H20 119.7
C20 C19 C18 119.7(3)
C20 C19 H19 120.1
C18 C19 H19 120.1
C15 C14 C13 119.9(3)
C15 C14 H14 120.0
C13 C14 H14 120.0
C14 C15 C16 120.9(4)
C14 C15 H15 119.5
C16 C15 H15 119.5
C17 C18 C19 120.2(3)
C17 C18 H18 119.9
C19 C18 H18 119.9

loop_
_geom_bond_atom_site_label_1
_geom_bond_atom_site_label_2
_geom_bond_distance
Cl1 C4 1.742(3)
O2 C24 1.348(3)
O2 C10 1.461(3)
O1 C24 1.193(4)
N1 C23 1.275(4)
N1 C10 1.450(3)
C11 C12 1.373(4)
C11 C16 1.385(5)
C11 C10 1.509(4)
C10 C9 1.549(4)
C6 C5 1.387(4)
C6 C1 1.403(4)
C6 C7 1.466(4)
C23 C22 1.468(4)
C23 C24 1.513(4)
C9 C8 1.492(4)
C9 H9A 0.9700
C9 H9B 0.9700
C22 C21 1.386(4)
C22 C17 1.393(4)
C2 C3 1.379(5)
C2 C1 1.379(5)
C2 H2 0.9300
C12 C13 1.391(5)
C12 H12 0.9300
C5 C4 1.376(4)
C5 H5 0.9300
C8 C7 1.313(4)
C8 H8 0.9300
C7 H7 0.9300
C17 C18 1.375(4)
C17 H17 0.9300
C1 H1 0.9300
C3 C4 1.386(5)
C3 H3 0.9300
C21 C20 1.381(5)
C21 H21 0.9300
C16 C15 1.393(5)
C16 H16 0.9300
C13 C14 1.371(6)
C13 H13 0.9300
C20 C19 1.375(6)
C20 H20 0.9300
C19 C18 1.379(6)
C19 H19 0.9300
C14 C15 1.357(6)
C14 H14 0.9300
C15 H15 0.9300
C18 H18 0.9300
